data_2231385
loop_
_publ_author_name
'Ourahou, Sarah'
'Zouihri, Hafid'
'Massoui, Mohamed'
'Essassi, El Mokhtar'
'Ng, Seik Weng'

_publ_section_title
;
 2-Hydroxy-2,3,5,10,11,11a-hexahydro-1<i>H</i>-pyrrolo[2,1-<i>c</i>][1,4]benzodiazepine-5,11-dione
;
_journal_coeditor_code ZS2124
_journal_issue 8
_journal_name_full 'Acta Crystallographica Section E'
_journal_page_first o1906
_journal_paper_doi 10.1107/S1600536811025244
_journal_volume 67
_journal_year 2011
_chemical_formula_iupac 'C12 H12 N2 O3'
_chemical_formula_moiety 'C12 H12 N2 O3'
_chemical_formula_sum 'C12 H12 N2 O3'
_chemical_formula_weight 232.24
_chemical_name_systematic
;
2-Hydroxy-2,3,5,10,11,11a-hexahydro-1<i>H</i>-pyrrolo[2,1-
<i>c</i>][1,4]benzodiazepine-5,11-dione
;
_space_group_IT_number 4
_symmetry_cell_setting monoclinic
_symmetry_space_group_name_Hall 'P 2yb'
_symmetry_space_group_name_H-M 'P 1 21 1'
_atom_sites_solution_hydrogens geom
_atom_sites_solution_primary direct
_atom_sites_solution_secondary difmap
_audit_creation_method SHELXL-97
_cell_angle_alpha 90.00
_cell_angle_beta 96.509(2)
_cell_angle_gamma 90.00
_cell_formula_units_Z 4
_cell_length_a 4.8366(2)
_cell_length_b 25.7449(11)
_cell_length_c 8.5420(4)
_cell_measurement_reflns_used 2147
_cell_measurement_temperature 293(2)
_cell_measurement_theta_max 27.3316
_cell_measurement_theta_min 2.5269
_cell_volume 1056.77(8)
_computing_cell_refinement 'SAINT (Bruker, 2005)'
_computing_data_collection 'APEX2 (Bruker, 2005)'
_computing_data_reduction 'SAINT (Bruker, 2005)'
_computing_molecular_graphics 'X-SEED (Barbour, 2001)'
_computing_publication_material 'publCIF (Westrip, 2010)'
_computing_structure_refinement 'SHELXL97 (Sheldrick, 2008)'
_computing_structure_solution 'SHELXS97 (Sheldrick, 2008)'
_diffrn_ambient_temperature 293(2)
_diffrn_measured_fraction_theta_full 0.979
_diffrn_measured_fraction_theta_max 0.979
_diffrn_measurement_device_type 'Bruker APEXII CCD-detector'
_diffrn_measurement_method '\f and \w scans'
_diffrn_radiation_monochromator graphite
_diffrn_radiation_source 'fine-focus sealed tube'
_diffrn_radiation_type MoK\a
_diffrn_radiation_wavelength 0.71073
_diffrn_reflns_av_R_equivalents 0.0323
_diffrn_reflns_av_sigmaI/netI 0.0403
_diffrn_reflns_limit_h_max 6
_diffrn_reflns_limit_h_min -6
_diffrn_reflns_limit_k_max 33
_diffrn_reflns_limit_k_min -19
_diffrn_reflns_limit_l_max 9
_diffrn_reflns_limit_l_min -11
_diffrn_reflns_number 7493
_diffrn_reflns_theta_full 27.49
_diffrn_reflns_theta_max 27.49
_diffrn_reflns_theta_min 2.40
_diffrn_standards_number 0
_exptl_absorpt_coefficient_mu 0.107
_exptl_absorpt_correction_type none
_exptl_crystal_colour colorless
_exptl_crystal_density_diffrn 1.460
_exptl_crystal_density_method 'not measured'
_exptl_crystal_description prism
_exptl_crystal_F_000 488
_exptl_crystal_size_max 0.20
_exptl_crystal_size_mid 0.15
_exptl_crystal_size_min 0.10
_refine_diff_density_max 0.396
_refine_diff_density_min -0.339
_refine_ls_extinction_method none
_refine_ls_goodness_of_fit_ref 1.034
_refine_ls_hydrogen_treatment constr
_refine_ls_matrix_type full
_refine_ls_number_parameters 309
_refine_ls_number_reflns 2435
_refine_ls_number_restraints 1
_refine_ls_restrained_S_all 1.034
_refine_ls_R_factor_all 0.0577
_refine_ls_R_factor_gt 0.0438
_refine_ls_shift/su_max 0.001
_refine_ls_shift/su_mean 0.001
_refine_ls_structure_factor_coef Fsqd
_refine_ls_weighting_details 'calc w=1/[\s^2^(Fo^2^)+(0.0581P)^2^+0.2538P] where P=(Fo^2^+2Fc^2^)/3'
_refine_ls_weighting_scheme calc
_refine_ls_wR_factor_gt 0.1018
_refine_ls_wR_factor_ref 0.1101
_reflns_number_gt 2027
_reflns_number_total 2435
_reflns_threshold_expression I>2\s(I)
_cod_data_source_file zs2124.cif
_cod_data_source_block I
_cod_original_sg_symbol_H-M 'P 21'
_cod_database_code 2231385
_cod_database_fobs_code 2231385

loop_
_symmetry_equiv_pos_as_xyz
'x, y, z'
'-x, y+1/2, -z'

loop_
_atom_site_type_symbol
_atom_site_label
_atom_site_fract_x
_atom_site_fract_y
_atom_site_fract_z
_atom_site_U_iso_or_equiv
_atom_site_adp_type
_atom_site_calc_flag
_atom_site_refinement_flags
_atom_site_occupancy
_atom_site_symmetry_multiplicity
O O1 0.7223(5) 0.49980(10) 0.5932(3) 0.0327(6) Uani d . 1 1
O O2 0.4033(6) 0.65398(10) 0.9439(3) 0.0395(7) Uani d . 1 1
O O3 0.8361(7) 0.63368(14) 0.4475(6) 0.0754(13) Uani d . 1 1
H H3O 0.8909 0.6615 0.4102 0.113 Uiso calc R 1 1
O O4 0.6970(4) 0.39402(9) 0.8727(3) 0.0275(5) Uani d . 1 1
O O5 1.0501(6) 0.23833(10) 0.5383(3) 0.0386(7) Uani d . 1 1
O O6 1.3550(5) 0.25061(10) 1.0454(3) 0.0363(6) Uani d . 1 1
H H6O 1.4044 0.2201 1.0495 0.054 Uiso calc R 1 1
N N1 0.4993(6) 0.49948(11) 0.8102(3) 0.0241(6) Uani d . 1 1
H H1N 0.6015 0.4725 0.8434 0.029 Uiso calc R 1 1
N N2 0.4375(6) 0.60987(11) 0.7194(3) 0.0257(6) Uani d . 1 1
N N3 0.9248(6) 0.39419(11) 0.6586(3) 0.0239(6) Uani d . 1 1
H H3N 0.8207 0.4208 0.6241 0.029 Uiso calc R 1 1
N N4 1.0092(6) 0.28335(11) 0.7599(3) 0.0265(6) Uani d . 1 1
C C1 0.3057(6) 0.51590(13) 0.9102(4) 0.0211(7) Uani d . 1 1
C C2 0.1926(7) 0.47711(14) 0.9988(4) 0.0281(8) Uani d . 1 1
H H2 0.2441 0.4427 0.9865 0.034 Uiso calc R 1 1
C C3 0.0073(8) 0.48915(16) 1.1031(4) 0.0336(9) Uani d . 1 1
H H3 -0.0655 0.4629 1.1609 0.040 Uiso calc R 1 1
C C4 -0.0728(7) 0.54019(17) 1.1234(4) 0.0335(9) Uani d . 1 1
H H4 -0.2035 0.5481 1.1916 0.040 Uiso calc R 1 1
C C5 0.0436(7) 0.57897(14) 1.0412(4) 0.0280(8) Uani d . 1 1
H H5 -0.0053 0.6133 1.0573 0.034 Uiso calc R 1 1
C C6 0.2341(6) 0.56785(13) 0.9338(4) 0.0215(7) Uani d . 1 1
C C7 0.3665(7) 0.61335(14) 0.8647(4) 0.0266(8) Uani d . 1 1
C C8 0.5274(12) 0.65602(18) 0.6375(6) 0.0571(14) Uani d . 1 1
H H8A 0.7034 0.6689 0.6888 0.069 Uiso calc R 1 1
H H8B 0.3898 0.6834 0.6367 0.069 Uiso calc R 1 1
C C9 0.5579(7) 0.63853(14) 0.4722(4) 0.0302(8) Uani d . 1 1
H H9 0.4641 0.6631 0.3962 0.036 Uiso calc R 1 1
C C10 0.4224(9) 0.58547(16) 0.4508(4) 0.0379(9) Uani d . 1 1
H H10A 0.5437 0.5618 0.4027 0.045 Uiso calc R 1 1
H H10B 0.2481 0.5881 0.3829 0.045 Uiso calc R 1 1
C C11 0.3702(6) 0.56560(13) 0.6127(4) 0.0226(7) Uani d . 1 1
H H11 0.1733 0.5565 0.6120 0.027 Uiso calc R 1 1
C C12 0.5502(6) 0.51928(13) 0.6704(4) 0.0229(7) Uani d . 1 1
C C13 1.1233(6) 0.37765(13) 0.5599(4) 0.0217(7) Uani d . 1 1
C C14 1.2309(7) 0.41619(14) 0.4691(4) 0.0262(7) Uani d . 1 1
H H14 1.1749 0.4505 0.4791 0.031 Uiso calc R 1 1
C C15 1.4186(7) 0.40417(16) 0.3649(4) 0.0324(9) Uani d . 1 1
H H15 1.4902 0.4303 0.3060 0.039 Uiso calc R 1 1
C C16 1.5008(7) 0.35323(17) 0.3478(4) 0.0341(9) Uani d . 1 1
H H16 1.6315 0.3450 0.2798 0.041 Uiso calc R 1 1
C C17 1.3881(7) 0.31511(16) 0.4319(4) 0.0300(8) Uani d . 1 1
H H17 1.4390 0.2808 0.4173 0.036 Uiso calc R 1 1
C C18 1.1984(7) 0.32618(13) 0.5392(4) 0.0247(7) Uani d . 1 1
C C19 1.0782(7) 0.27964(13) 0.6126(4) 0.0256(7) Uani d . 1 1
C C20 0.9495(7) 0.23740(14) 0.8527(4) 0.0319(8) Uani d . 1 1
H H20A 1.0455 0.2070 0.8193 0.038 Uiso calc R 1 1
H H20B 0.7513 0.2304 0.8439 0.038 Uiso calc R 1 1
C C21 1.0603(7) 0.25316(14) 1.0199(4) 0.0297(8) Uani d . 1 1
H H21 0.9728 0.2334 1.0990 0.036 Uiso calc R 1 1
C C22 0.9835(7) 0.30997(14) 1.0207(4) 0.0257(7) Uani d . 1 1
H H22A 1.0910 0.3281 1.1067 0.031 Uiso calc R 1 1
H H22B 0.7870 0.3144 1.0303 0.031 Uiso calc R 1 1
C C23 1.0551(6) 0.32964(12) 0.8612(4) 0.0224(7) Uani d . 1 1
H H23 1.2516 0.3398 0.8696 0.027 Uiso calc R 1 1
C C24 0.8747(6) 0.37459(13) 0.7980(4) 0.0221(7) Uani d . 1 1

loop_
_atom_site_aniso_label
_atom_site_aniso_U_11
_atom_site_aniso_U_22
_atom_site_aniso_U_33
_atom_site_aniso_U_12
_atom_site_aniso_U_13
_atom_site_aniso_U_23
O1 0.0281(12) 0.0261(14) 0.0466(15) 0.0027(10) 0.0160(11) -0.0110(12)
O2 0.0514(16) 0.0236(15) 0.0462(17) -0.0087(12) 0.0166(13) -0.0161(12)
O3 0.053(2) 0.048(2) 0.135(4) -0.0167(17) 0.057(2) -0.031(2)
O4 0.0263(12) 0.0226(13) 0.0352(14) 0.0035(10) 0.0101(10) -0.0022(11)
O5 0.0516(16) 0.0244(15) 0.0418(17) 0.0011(12) 0.0137(13) -0.0114(12)
O6 0.0276(12) 0.0255(14) 0.0564(17) 0.0064(10) 0.0072(11) 0.0143(13)
N1 0.0227(13) 0.0198(15) 0.0295(15) 0.0064(11) 0.0014(11) -0.0034(12)
N2 0.0334(15) 0.0139(15) 0.0308(16) -0.0040(11) 0.0084(13) -0.0038(12)
N3 0.0249(13) 0.0200(15) 0.0269(14) 0.0083(11) 0.0030(11) 0.0014(12)
N4 0.0299(15) 0.0195(16) 0.0313(15) 0.0002(11) 0.0090(12) -0.0029(13)
C1 0.0179(14) 0.0233(17) 0.0212(16) -0.0014(13) -0.0012(12) -0.0023(13)
C2 0.0306(18) 0.0210(18) 0.0313(18) -0.0009(14) -0.0031(15) 0.0015(15)
C3 0.0305(18) 0.044(2) 0.0262(17) -0.0118(16) 0.0016(15) 0.0053(16)
C4 0.0247(17) 0.052(3) 0.0248(18) -0.0047(17) 0.0069(14) -0.0074(17)
C5 0.0266(16) 0.031(2) 0.0259(18) 0.0038(14) 0.0028(14) -0.0107(15)
C6 0.0194(14) 0.0204(17) 0.0240(16) -0.0003(13) -0.0004(12) -0.0053(13)
C7 0.0252(16) 0.0212(19) 0.0336(19) 0.0018(13) 0.0045(14) -0.0059(15)
C8 0.094(4) 0.029(3) 0.052(3) -0.028(2) 0.026(3) -0.005(2)
C9 0.0321(18) 0.0222(18) 0.038(2) 0.0071(14) 0.0096(15) 0.0070(15)
C10 0.049(2) 0.034(2) 0.032(2) -0.0083(18) 0.0119(17) -0.0012(17)
C11 0.0207(15) 0.0187(17) 0.0287(17) -0.0016(12) 0.0037(12) -0.0033(14)
C12 0.0155(14) 0.0201(17) 0.0329(18) -0.0039(12) 0.0022(13) -0.0083(14)
C13 0.0186(15) 0.0252(18) 0.0207(16) 0.0009(13) 0.0001(12) -0.0009(14)
C14 0.0265(16) 0.0284(19) 0.0230(17) -0.0016(14) -0.0009(13) 0.0010(14)
C15 0.0309(18) 0.039(2) 0.0270(18) -0.0058(16) 0.0024(15) 0.0028(16)
C16 0.0264(17) 0.052(3) 0.0243(18) 0.0002(17) 0.0055(14) -0.0045(17)
C17 0.0283(17) 0.038(2) 0.0245(17) 0.0081(15) 0.0038(14) -0.0052(15)
C18 0.0236(16) 0.0271(19) 0.0235(17) 0.0034(13) 0.0028(13) -0.0032(14)
C19 0.0255(16) 0.0206(18) 0.0310(18) 0.0047(13) 0.0054(14) -0.0035(14)
C20 0.0338(17) 0.025(2) 0.038(2) -0.0038(15) 0.0113(15) 0.0012(16)
C21 0.0269(16) 0.0259(19) 0.038(2) -0.0012(14) 0.0107(14) 0.0073(15)
C22 0.0259(16) 0.028(2) 0.0230(17) 0.0043(14) 0.0034(13) -0.0016(14)
C23 0.0197(15) 0.0201(18) 0.0280(17) 0.0001(12) 0.0046(13) -0.0038(13)
C24 0.0180(14) 0.0209(17) 0.0274(17) -0.0046(12) 0.0018(13) -0.0078(14)

loop_
_atom_type_symbol
_atom_type_description
_atom_type_scat_dispersion_real
_atom_type_scat_dispersion_imag
_atom_type_scat_source
C C 0.0033 0.0000 'International Tables Vol C Tables 4.2.6.8 and 6.1.1.4'
H H 0.0000 0.0000 'International Tables Vol C Tables 4.2.6.8 and 6.1.1.4'
N N 0.0061 0.0000 'International Tables Vol C Tables 4.2.6.8 and 6.1.1.4'
O O 0.0106 0.0000 'International Tables Vol C Tables 4.2.6.8 and 6.1.1.4'

loop_
_geom_angle_atom_site_label_1
_geom_angle_atom_site_label_2
_geom_angle_atom_site_label_3
_geom_angle
C9 O3 H3O 109.5
C21 O6 H6O 109.5
C12 N1 C1 128.9(3)
C12 N1 H1N 115.6
C1 N1 H1N 115.6
C7 N2 C8 120.8(3)
C7 N2 C11 124.6(3)
C8 N2 C11 112.8(3)
C24 N3 C13 128.3(3)
C24 N3 H3N 115.8
C13 N3 H3N 115.8
C19 N4 C20 122.2(3)
C19 N4 C23 124.8(3)
C20 N4 C23 111.1(3)
C2 C1 C6 119.0(3)
C2 C1 N1 116.3(3)
C6 C1 N1 124.6(3)
C3 C2 C1 121.0(3)
C3 C2 H2 119.5
C1 C2 H2 119.5
C2 C3 C4 120.6(4)
C2 C3 H3 119.7
C4 C3 H3 119.7
C5 C4 C3 119.2(3)
C5 C4 H4 120.4
C3 C4 H4 120.4
C4 C5 C6 121.5(3)
C4 C5 H5 119.2
C6 C5 H5 119.2
C5 C6 C1 118.7(3)
C5 C6 C7 116.3(3)
C1 C6 C7 124.7(3)
O2 C7 N2 121.8(3)
O2 C7 C6 119.1(3)
N2 C7 C6 119.1(3)
N2 C8 C9 105.7(3)
N2 C8 H8A 110.6
C9 C8 H8A 110.6
N2 C8 H8B 110.6
C9 C8 H8B 110.6
H8A C8 H8B 108.7
O3 C9 C8 111.6(4)
O3 C9 C10 108.2(3)
C8 C9 C10 107.2(3)
O3 C9 H9 109.9
C8 C9 H9 109.9
C10 C9 H9 109.9
C9 C10 C11 107.9(3)
C9 C10 H10A 110.1
C11 C10 H10A 110.1
C9 C10 H10B 110.1
C11 C10 H10B 110.1
H10A C10 H10B 108.4
N2 C11 C10 104.7(3)
N2 C11 C12 109.1(2)
C10 C11 C12 114.1(3)
N2 C11 H11 109.6
C10 C11 H11 109.6
C12 C11 H11 109.6
O1 C12 N1 121.7(3)
O1 C12 C11 122.9(3)
N1 C12 C11 115.3(3)
C18 C13 C14 119.2(3)
C18 C13 N3 124.6(3)
C14 C13 N3 116.0(3)
C15 C14 C13 120.9(3)
C15 C14 H14 119.5
C13 C14 H14 119.5
C14 C15 C16 120.0(3)
C14 C15 H15 120.0
C16 C15 H15 120.0
C17 C16 C15 119.3(3)
C17 C16 H16 120.3
C15 C16 H16 120.3
C16 C17 C18 121.9(4)
C16 C17 H17 119.0
C18 C17 H17 119.0
C13 C18 C17 118.6(3)
C13 C18 C19 126.1(3)
C17 C18 C19 115.2(3)
O5 C19 N4 121.2(3)
O5 C19 C18 119.8(3)
N4 C19 C18 119.0(3)
N4 C20 C21 102.8(3)
N4 C20 H20A 111.2
C21 C20 H20A 111.2
N4 C20 H20B 111.2
C21 C20 H20B 111.2
H20A C20 H20B 109.1
O6 C21 C22 106.7(3)
O6 C21 C20 111.9(3)
C22 C21 C20 101.7(3)
O6 C21 H21 112.0
C22 C21 H21 112.0
C20 C21 H21 112.0
C21 C22 C23 103.7(3)
C21 C22 H22A 111.0
C23 C22 H22A 111.0
C21 C22 H22B 111.0
C23 C22 H22B 111.0
H22A C22 H22B 109.0
N4 C23 C24 111.5(3)
N4 C23 C22 102.8(3)
C24 C23 C22 113.1(3)
N4 C23 H23 109.8
C24 C23 H23 109.8
C22 C23 H23 109.8
O4 C24 N3 120.9(3)
O4 C24 C23 122.2(3)
N3 C24 C23 116.8(3)

loop_
_geom_bond_atom_site_label_1
_geom_bond_atom_site_label_2
_geom_bond_distance
O1 C12 1.226(4)
O2 C7 1.247(4)
O3 C9 1.391(4)
O3 H3O 0.8400
O4 C24 1.233(4)
O5 C19 1.238(4)
O6 C21 1.419(4)
O6 H6O 0.8200
N1 C12 1.347(4)
N1 C1 1.402(4)
N1 H1N 0.8800
N2 C7 1.328(4)
N2 C8 1.470(5)
N2 C11 1.472(4)
N3 C24 1.340(4)
N3 C13 1.413(4)
N3 H3N 0.8800
N4 C19 1.341(4)
N4 C20 1.471(5)
N4 C23 1.475(4)
C1 C2 1.401(5)
C1 C6 1.402(5)
C2 C3 1.369(5)
C2 H2 0.9300
C3 C4 1.386(6)
C3 H3 0.9300
C4 C5 1.377(5)
C4 H4 0.9300
C5 C6 1.401(4)
C5 H5 0.9300
C6 C7 1.489(5)
C8 C9 1.505(6)
C8 H8A 0.9700
C8 H8B 0.9700
C9 C10 1.517(5)
C9 H9 0.9800
C10 C11 1.522(5)
C10 H10A 0.9700
C10 H10B 0.9700
C11 C12 1.525(5)
C11 H11 0.9800
C13 C18 1.391(5)
C13 C14 1.396(5)
C14 C15 1.377(5)
C14 H14 0.9300
C15 C16 1.383(6)
C15 H15 0.9300
C16 C17 1.365(6)
C16 H16 0.9300
C17 C18 1.398(5)
C17 H17 0.9300
C18 C19 1.500(5)
C20 C21 1.522(5)
C20 H20A 0.9700
C20 H20B 0.9700
C21 C22 1.509(5)
C21 H21 0.9800
C22 C23 1.530(5)
C22 H22A 0.9700
C22 H22B 0.9700
C23 C24 1.512(5)
C23 H23 0.9800

loop_
_geom_hbond_atom_site_label_D
_geom_hbond_atom_site_label_H
_geom_hbond_atom_site_label_A
_geom_hbond_site_symmetry_A
_geom_hbond_distance_DH
_geom_hbond_distance_HA
_geom_hbond_distance_DA
_geom_hbond_angle_DHA
_geom_hbond_publ_flag
O3 H3o O5 2_756 0.84 2.04 2.750(4) 142 yes
O6 H6o O2 2_747 0.82 1.94 2.746(4) 168 yes
N1 H1n O4 . 0.88 2.08 2.908(4) 156 yes
N3 H3n O1 . 0.88 2.10 2.922(4) 155 yes

loop_
_geom_torsion_atom_site_label_1
_geom_torsion_atom_site_label_2
_geom_torsion_atom_site_label_3
_geom_torsion_atom_site_label_4
_geom_torsion
C12 N1 C1 C2 148.1(3)
C12 N1 C1 C6 -36.1(5)
C6 C1 C2 C3 2.3(5)
N1 C1 C2 C3 178.3(3)
C1 C2 C3 C4 0.0(5)
C2 C3 C4 C5 -2.2(5)
C3 C4 C5 C6 2.1(5)
C4 C5 C6 C1 0.2(5)
C4 C5 C6 C7 -174.0(3)
C2 C1 C6 C5 -2.3(4)
N1 C1 C6 C5 -178.0(3)
C2 C1 C6 C7 171.3(3)
N1 C1 C6 C7 -4.3(5)
C8 N2 C7 O2 -8.4(6)
C11 N2 C7 O2 -172.4(3)
C8 N2 C7 C6 170.3(4)
C11 N2 C7 C6 6.4(5)
C5 C6 C7 O2 30.1(5)
C1 C6 C7 O2 -143.7(3)
C5 C6 C7 N2 -148.7(3)
C1 C6 C7 N2 37.5(5)
C7 N2 C8 C9 -173.7(3)
C11 N2 C8 C9 -8.0(5)
N2 C8 C9 O3 -105.8(4)
N2 C8 C9 C10 12.6(5)
O3 C9 C10 C11 107.7(4)
C8 C9 C10 C11 -12.9(5)
C7 N2 C11 C10 165.1(3)
C8 N2 C11 C10 0.1(4)
C7 N2 C11 C12 -72.3(4)
C8 N2 C11 C12 122.7(4)
C9 C10 C11 N2 7.9(4)
C9 C10 C11 C12 -111.4(3)
C1 N1 C12 O1 -177.9(3)
C1 N1 C12 C11 -0.6(5)
N2 C11 C12 O1 -116.6(3)
C10 C11 C12 O1 0.1(4)
N2 C11 C12 N1 66.1(4)
C10 C11 C12 N1 -177.1(3)
C24 N3 C13 C18 36.1(5)
C24 N3 C13 C14 -149.2(3)
C18 C13 C14 C15 -2.8(4)
N3 C13 C14 C15 -177.8(3)
C13 C14 C15 C16 0.7(5)
C14 C15 C16 C17 1.8(5)
C15 C16 C17 C18 -2.2(5)
C14 C13 C18 C17 2.4(4)
N3 C13 C18 C17 176.9(3)
C14 C13 C18 C19 -172.5(3)
N3 C13 C18 C19 2.0(5)
C16 C17 C18 C13 0.1(5)
C16 C17 C18 C19 175.6(3)
C20 N4 C19 O5 12.2(5)
C23 N4 C19 O5 175.1(3)
C20 N4 C19 C18 -166.2(3)
C23 N4 C19 C18 -3.2(5)
C13 C18 C19 O5 145.2(3)
C17 C18 C19 O5 -29.8(4)
C13 C18 C19 N4 -36.4(5)
C17 C18 C19 N4 148.5(3)
C19 N4 C20 C21 145.8(3)
C23 N4 C20 C21 -19.3(3)
N4 C20 C21 O6 -76.1(3)
N4 C20 C21 C22 37.4(3)
O6 C21 C22 C23 75.0(3)
C20 C21 C22 C23 -42.3(3)
C19 N4 C23 C24 67.3(4)
C20 N4 C23 C24 -128.1(3)
C19 N4 C23 C22 -171.3(3)
C20 N4 C23 C22 -6.7(3)
C21 C22 C23 N4 30.4(3)
C21 C22 C23 C24 150.7(3)
C13 N3 C24 O4 178.4(3)
C13 N3 C24 C23 1.2(5)
N4 C23 C24 O4 117.9(3)
C22 C23 C24 O4 2.7(4)
N4 C23 C24 N3 -64.9(4)
C22 C23 C24 N3 179.9(3)
